data_7045164
loop_
_publ_author_name
'Kobayashi, Atsushi'
'Yamamoto, Naotaka'
'Shigeta, Yasuhiro'
'Yoshida, Masaki'
'Kato, Masako'

_publ_section_title
;
 Two-way vapochromism of a luminescent platinum(ii) complex with
 phosphonic-acid-functionalized bipyridine ligand.
;
_journal_issue 5
_journal_name_full 'Dalton transactions (Cambridge, England : 2003)'
_journal_page_first 1548
_journal_page_last 1556
_journal_paper_doi 10.1039/c7dt04324d
_journal_volume 47
_journal_year 2018
_chemical_formula_moiety 'C12 H10 N4 O6 P2 Pt'
_chemical_formula_sum 'C12 H10 N4 O6 P2 Pt'
_chemical_formula_weight 563.27
_space_group_crystal_system monoclinic
_space_group_IT_number 15
_space_group_name_Hall '-I 2ya'
_space_group_name_H-M_alt 'I 1 2/a 1'
_symmetry_space_group_name_Hall '-I 2ya'
_symmetry_space_group_name_H-M 'I 1 2/a 1'
_atom_sites_solution_hydrogens geom
_atom_sites_solution_primary direct
_atom_sites_solution_secondary difmap
_audit_update_record
;
2017-12-20 deposited with the CCDC.
2017-12-27 downloaded from the CCDC.
;
_cell_angle_alpha 90.0000
_cell_angle_beta 96.4375(12)
_cell_angle_gamma 90.0000
_cell_formula_units_Z 4
_cell_length_a 8.80293(11)
_cell_length_b 10.78288(15)
_cell_length_c 17.1646(2)
_cell_measurement_reflns_used 5841
_cell_measurement_temperature 200
_cell_measurement_theta_max 30.19
_cell_measurement_theta_min 2.50
_cell_volume 1619.01(4)
_computing_cell_refinement Unknown
_computing_data_collection Unknown
_computing_data_reduction Unknown
_computing_molecular_graphics 'CrystalStructure 4.2'
_computing_publication_material 'CrystalStructure 4.2 (Rigaku, 2017)'
_computing_structure_refinement 'SHELXL Version 2014/3 (Sheldrick, 2008)'
_computing_structure_solution 'SIR2004 (Burla, et al., 2005)'
_diffrn_ambient_temperature 200
_diffrn_measured_fraction_theta_full 0.995
_diffrn_measured_fraction_theta_max 0.996
_diffrn_measurement_device_type 'Rigaku Mercury70'
_diffrn_radiation_type 'Mo K\a'
_diffrn_radiation_wavelength 0.71075
_diffrn_reflns_av_R_equivalents 0.0148
_diffrn_reflns_Laue_measured_fraction_full 0.995
_diffrn_reflns_Laue_measured_fraction_max 0.996
_diffrn_reflns_limit_h_max 7
_diffrn_reflns_limit_h_min -10
_diffrn_reflns_limit_k_max 12
_diffrn_reflns_limit_k_min -13
_diffrn_reflns_limit_l_max 21
_diffrn_reflns_limit_l_min -21
_diffrn_reflns_number 5757
_diffrn_reflns_point_group_measured_fraction_full 0.995
_diffrn_reflns_point_group_measured_fraction_max 0.996
_diffrn_reflns_theta_full 25.242
_diffrn_reflns_theta_max 26.373
_diffrn_reflns_theta_min 2.999
_diffrn_standards_number 0
_exptl_absorpt_coefficient_mu 8.869
_exptl_absorpt_correction_T_max 0.03478
_exptl_absorpt_correction_T_min 0.01671
_exptl_absorpt_correction_type sphere
_exptl_absorpt_process_details
;
CrysAlisPro 1.171.38.41 (Rigaku Oxford Diffraction, 2015)
Spherical absorption correction
 using equivalent radius and absorption coefficient.
Empirical absorption correction using spherical harmonics,
 implemented in SCALE3 ABSPACK scaling algorithm.
;
_exptl_crystal_colour colorless
_exptl_crystal_density_diffrn 2.311
_exptl_crystal_density_method 'not measured'
_exptl_crystal_description Chip
_exptl_crystal_F_000 1064.00
_exptl_crystal_preparation Luminescent
_exptl_crystal_recrystallization_method 'Re-crystallisation from solvent: H2O and EtOH'
_exptl_crystal_size_max 0.20
_exptl_crystal_size_mid 0.20
_exptl_crystal_size_min 0.10
_exptl_crystal_size_rad 0.15
_refine_diff_density_max 0.85
_refine_diff_density_min -0.46
_refine_ls_extinction_method none
_refine_ls_goodness_of_fit_ref 1.144
_refine_ls_hydrogen_treatment constr
_refine_ls_number_parameters 116
_refine_ls_number_reflns 1650
_refine_ls_number_restraints 0
_refine_ls_R_factor_all 0.0161
_refine_ls_R_factor_gt 0.0158
_refine_ls_shift/su_max 0.003
_refine_ls_structure_factor_coef Fsqd
_refine_ls_weighting_details 'w = 1/[\s^2^(Fo^2^)+(0.0270P)^2^+1.0367P] where P=(Fo^2^+2Fc^2^)/3'
_refine_ls_weighting_scheme calc
_refine_ls_wR_factor_gt 0.0416
_refine_ls_wR_factor_ref 0.0417
_reflns_Friedel_coverage 0.000
_reflns_number_gt 1634
_reflns_number_total 1650
_reflns_threshold_expression F^2^>2.0\s(F^2^)
_cod_data_source_file c7dt04324d2.cif
_cod_data_source_block 1P
_cod_depositor_comments 'Adding full bibliography for 7045164--7045166.cif.'
_cod_database_code 7045164
_shelxl_version_number 2014-3

loop_
_space_group_symop_operation_xyz
'x, y, z'
'-x+1/2, y, -z'
'x+1/2, y+1/2, z+1/2'
'-x+1, y+1/2, -z+1/2'
'-x, -y, -z'
'x-1/2, -y, z'
'-x+1/2, -y+1/2, -z+1/2'
'x, -y+1/2, z+1/2'

loop_
_atom_site_label
_atom_site_type_symbol
_atom_site_fract_x
_atom_site_fract_y
_atom_site_fract_z
_atom_site_U_iso_or_equiv
_atom_site_adp_type
_atom_site_occupancy
_atom_site_site_symmetry_order
_atom_site_calc_flag
_atom_site_refinement_flags_posn
_atom_site_refinement_flags_adp
_atom_site_refinement_flags_occupancy
Pt1 Pt 0.2500 1.06097(2) 0.5000 0.02662(7) Uani 1 2 d S T P
P1 P 0.01501(9) 0.56514(5) 0.68156(4) 0.02693(16) Uani 1 1 d . . .
O1 O -0.1194(2) 0.60972(19) 0.72453(12) 0.0343(4) Uani 1 1 d . . .
H1A H -0.1975 0.5675 0.7098 0.041 Uiso 1 1 calc R U .
O2 O -0.0466(2) 0.4741(2) 0.61539(13) 0.0360(4) Uani 1 1 d . . .
H2A H 0.0150 0.4149 0.6136 0.043 Uiso 1 1 calc R U .
O3 O 0.1466(2) 0.5163(2) 0.73512(11) 0.0344(4) Uani 1 1 d . . .
N1 N 0.1676(3) 0.9153(2) 0.55934(14) 0.0266(4) Uani 1 1 d . . .
N2 N 0.1024(3) 1.2714(2) 0.58915(17) 0.0455(6) Uani 1 1 d . . .
C1 C 0.0828(4) 0.9248(2) 0.61975(18) 0.0310(6) Uani 1 1 d . . .
H1 H 0.0566 1.0049 0.6372 0.037 Uiso 1 1 calc R U .
C2 C 0.0327(3) 0.8207(3) 0.65730(15) 0.0312(5) Uani 1 1 d . . .
H2 H -0.0275 0.8296 0.6995 0.037 Uiso 1 1 calc R U .
C3 C 0.0716(3) 0.7038(2) 0.63247(15) 0.0263(5) Uani 1 1 d . . .
C4 C 0.1585(3) 0.6939(2) 0.56941(16) 0.0276(5) Uani 1 1 d . . .
H3 H 0.1854 0.6146 0.5511 0.033 Uiso 1 1 calc R U .
C5 C 0.2050(3) 0.8003(2) 0.53376(15) 0.0262(5) Uani 1 1 d . . .
C6 C 0.1603(3) 1.1932(3) 0.55760(18) 0.0343(6) Uani 1 1 d . . .

loop_
_atom_site_aniso_label
_atom_site_aniso_U_11
_atom_site_aniso_U_22
_atom_site_aniso_U_33
_atom_site_aniso_U_23
_atom_site_aniso_U_13
_atom_site_aniso_U_12
Pt1 0.03138(10) 0.01879(9) 0.02920(10) 0.000 0.00124(6) 0.000
P1 0.0290(4) 0.0235(4) 0.0297(4) 0.0006(2) 0.0094(3) 0.0008(2)
O1 0.0319(10) 0.0300(10) 0.0434(11) -0.0035(9) 0.0150(8) -0.0018(8)
O2 0.0391(11) 0.0265(10) 0.0429(11) -0.0061(9) 0.0067(9) 0.0014(9)
O3 0.0351(10) 0.0342(10) 0.0352(10) 0.0074(9) 0.0096(8) 0.0051(9)
N1 0.0306(11) 0.0206(10) 0.0286(11) -0.0005(9) 0.0032(9) 0.0006(9)
N2 0.0575(16) 0.0281(13) 0.0497(15) -0.0082(12) 0.0013(13) 0.0072(12)
C1 0.0369(15) 0.0241(13) 0.0322(14) -0.0052(10) 0.0052(12) 0.0024(10)
C2 0.0358(13) 0.0300(14) 0.0288(12) -0.0022(10) 0.0083(10) 0.0021(11)
C3 0.0284(12) 0.0233(12) 0.0272(12) -0.0009(10) 0.0028(10) -0.0003(10)
C4 0.0305(12) 0.0221(12) 0.0307(12) -0.0012(10) 0.0058(10) 0.0001(10)
C5 0.0269(11) 0.0234(12) 0.0279(12) -0.0030(10) 0.0010(10) 0.0014(10)
C6 0.0395(14) 0.0239(14) 0.0387(15) -0.0013(12) 0.0000(12) 0.0012(12)

loop_
_atom_type_symbol
_atom_type_description
_atom_type_scat_dispersion_real
_atom_type_scat_dispersion_imag
_atom_type_scat_source
Pt Pt -1.7033 8.3905
;
International Tables for Crystallography
(Vol. C, Tables 4.2.6.8 and 6.1.1.4)
;
N N 0.0061 0.0033
;
International Tables for Crystallography
(Vol. C, Tables 4.2.6.8 and 6.1.1.4)
;
O O 0.0106 0.0060
;
International Tables for Crystallography
(Vol. C, Tables 4.2.6.8 and 6.1.1.4)
;
P P 0.1023 0.0942
;
International Tables for Crystallography
(Vol. C, Tables 4.2.6.8 and 6.1.1.4)
;
H H 0.0000 0.0000
;
International Tables for Crystallography
(Vol. C, Table 6.1.1.4)
;
C C 0.0033 0.0016
;
International Tables for Crystallography
(Vol. C, Tables 4.2.6.8 and 6.1.1.4)
;

loop_
_geom_angle_atom_site_label_1
_geom_angle_atom_site_label_2
_geom_angle_atom_site_label_3
_geom_angle
_geom_angle_site_symmetry_1
_geom_angle_site_symmetry_3
C6 Pt1 C6 86.16(18) . 2_556
C6 Pt1 N1 97.01(12) . .
C6 Pt1 N1 176.35(10) 2_556 .
C6 Pt1 N1 176.35(10) . 2_556
C6 Pt1 N1 97.01(12) 2_556 2_556
N1 Pt1 N1 79.89(13) . 2_556
O3 P1 O1 113.61(12) . .
O3 P1 O2 114.26(12) . .
O1 P1 O2 108.89(12) . .
O3 P1 C3 110.02(12) . .
O1 P1 C3 103.36(11) . .
O2 P1 C3 105.87(12) . .
P1 O1 H1A 109.5 . .
P1 O2 H2A 109.5 . .
C1 N1 C5 119.4(2) . .
C1 N1 Pt1 125.57(19) . .
C5 N1 Pt1 115.07(17) . .
N1 C1 C2 121.8(2) . .
N1 C1 H1 119.1 . .
C2 C1 H1 119.1 . .
C3 C2 C1 119.3(2) . .
C3 C2 H2 120.3 . .
C1 C2 H2 120.3 . .
C2 C3 C4 118.9(2) . .
C2 C3 P1 121.12(19) . .
C4 C3 P1 119.96(19) . .
C5 C4 C3 119.6(2) . .
C5 C4 H3 120.2 . .
C3 C4 H3 120.2 . .
N1 C5 C4 121.0(2) . .
N1 C5 C5 114.97(14) . 2_556
C4 C5 C5 123.98(14) . 2_556
N2 C6 Pt1 177.2(3) . .

loop_
_geom_bond_atom_site_label_1
_geom_bond_atom_site_label_2
_geom_bond_distance
_geom_bond_site_symmetry_2
Pt1 C6 1.951(3) .
Pt1 C6 1.951(3) 2_556
Pt1 N1 2.049(2) .
Pt1 N1 2.049(2) 2_556
P1 O3 1.492(2) .
P1 O1 1.5398(18) .
P1 O2 1.553(2) .
P1 C3 1.814(3) .
O1 H1A 0.8400 .
O2 H2A 0.8400 .
N1 C1 1.347(4) .
N1 C5 1.368(3) .
N2 C6 1.152(4) .
C1 C2 1.391(4) .
C1 H1 0.9500 .
C2 C3 1.386(4) .
C2 H2 0.9500 .
C3 C4 1.398(3) .
C4 C5 1.384(4) .
C4 H3 0.9500 .
C5 C5 1.475(5) 2_556

loop_
_geom_hbond_atom_site_label_D
_geom_hbond_atom_site_label_H
_geom_hbond_atom_site_label_A
_geom_hbond_site_symmetry_A
_geom_hbond_distance_DA
_geom_hbond_distance_DH
_geom_hbond_distance_HA
_geom_hbond_angle_DHA
_geom_hbond_publ_flag
O1 H1A O3 6_565 2.491(3) 0.840 1.738 148.1 no
O2 H2A N2 1_545 2.613(4) 0.840 1.798 163.1 no

loop_
_geom_torsion_atom_site_label_1
_geom_torsion_atom_site_label_2
_geom_torsion_atom_site_label_3
_geom_torsion_atom_site_label_4
_geom_torsion
_geom_torsion_site_symmetry_4
C5 N1 C1 C2 0.3(5) .
Pt1 N1 C1 C2 -179.3(2) .
N1 C1 C2 C3 0.4(5) .
C1 C2 C3 C4 -0.9(4) .
C1 C2 C3 P1 177.8(2) .
O3 P1 C3 C2 -101.2(2) .
O1 P1 C3 C2 20.4(3) .
O2 P1 C3 C2 134.9(2) .
O3 P1 C3 C4 77.6(2) .
O1 P1 C3 C4 -160.8(2) .
O2 P1 C3 C4 -46.4(2) .
C2 C3 C4 C5 0.7(4) .
P1 C3 C4 C5 -178.1(2) .
C1 N1 C5 C4 -0.6(4) .
Pt1 N1 C5 C4 179.1(2) .
C1 N1 C5 C5 178.7(3) 2_556
Pt1 N1 C5 C5 -1.6(4) 2_556
C3 C4 C5 N1 0.1(4) .
C3 C4 C5 C5 -179.1(3) 2_556
